data_1529113
loop_
_publ_author_name
'Fischer, R.'

_publ_section_title
;
 Die Kristallstruktur von Ag2 Te O2 (O H)4
;
_journal_name_full 'Monatshefte fuer Chemie (-108,1977)'
_journal_page_first 1809
_journal_page_last 1822
_journal_volume 100
_journal_year 1969
_chemical_formula_sum 'Ag2 H4 O6 Te'
_chemical_name_systematic 'Ag2 Te O2 (O H)4'
_space_group_IT_number 43
_symmetry_space_group_name_Hall 'F 2 -2d'
_symmetry_space_group_name_H-M 'F d d 2'
_cell_angle_alpha 90
_cell_angle_beta 90
_cell_angle_gamma 90
_cell_formula_units_Z 8
_cell_length_a 18.72
_cell_length_b 6.48
_cell_length_c 8.94
_cell_volume 1084.472
_citation_journal_id_ASTM MOCHAP
_cod_data_source_file Fischer_MOCHAP_1969_100.cif
_cod_data_source_block H4Ag2O6Te1
_cod_original_formula_sum 'H4 Ag2 O6 Te1'
_cod_database_code 1529113

loop_
_symmetry_equiv_pos_as_xyz
x,y,z
-x,-y,z
-x+1/4,y+1/4,z+1/4
x+3/4,-y+3/4,z+1/4
x,y+1/2,z+1/2
-x,-y+1/2,z+1/2
-x+1/4,y+3/4,z+3/4
x+3/4,-y+5/4,z+3/4
x+1/2,y,z+1/2
-x+1/2,-y,z+1/2
-x+3/4,y+1/4,z+3/4
x+5/4,-y+3/4,z+3/4
x+1/2,y+1/2,z
-x+1/2,-y+1/2,z
-x+3/4,y+3/4,z+1/4
x+5/4,-y+5/4,z+1/4

loop_
_atom_site_label
_atom_site_type_symbol
_atom_site_fract_x
_atom_site_fract_y
_atom_site_fract_z
_atom_site_occupancy
_atom_site_U_iso_or_equiv
Ag1 Ag+1 0.0798 0.5279 0.9822 1 0.0
O1 O-2 0.0401 0.8153 0.849 1 0.0
Te1 Te+6 0 0 0 1 0.0
O3 O-2 0.0851 0.186 0.004 1 0.0
O2 O-2 0.0458 0.833 0.138 1 0.0
